data_2226119
loop_
_publ_author_name
'Chiang, Yen-Hsun'
'Wu, Chia-Jun'
'Cheng, Pei-Chi'
'Chen, Jhy-Der'

_publ_section_title
;
 5-Iodopyrimidin-2-amine
;
_journal_coeditor_code GK2275
_journal_issue 6
_journal_name_full 'Acta Crystallographica Section E'
_journal_page_first o1464
_journal_paper_doi 10.1107/S1600536810019124
_journal_volume 66
_journal_year 2010
_chemical_formula_iupac 'C4 H4 I N3'
_chemical_formula_moiety 'C4 H4 I N3'
_chemical_formula_sum 'C4 H4 I N3'
_chemical_formula_weight 221.00
_chemical_name_systematic
;
5-Iodopyrimidin-2-amine
;
_space_group_IT_number 64
_symmetry_cell_setting orthorhombic
_symmetry_space_group_name_Hall '-C 2ac 2'
_symmetry_space_group_name_H-M 'C m c a'
_atom_sites_solution_hydrogens geom
_atom_sites_solution_primary direct
_atom_sites_solution_secondary difmap
_audit_creation_method SHELXL-97
_cell_angle_alpha 90.00
_cell_angle_beta 90.00
_cell_angle_gamma 90.00
_cell_formula_units_Z 8
_cell_length_a 7.9088(7)
_cell_length_b 8.3617(10)
_cell_length_c 18.3821(16)
_cell_measurement_reflns_used 31
_cell_measurement_temperature 295(2)
_cell_measurement_theta_max 12.64
_cell_measurement_theta_min 4.86
_cell_volume 1215.6(2)
_computing_cell_refinement 'XSCANS (Siemens, 1995)'
_computing_data_collection 'XSCANS (Siemens, 1995)'
_computing_data_reduction 'XSCANS (Siemens, 1995)'
_computing_molecular_graphics 'XP in SHELXTL (Sheldrick, 2008)'
_computing_publication_material 'SHELXTL (Sheldrick, 2008)'
_computing_structure_refinement 'SHELXL97 (Sheldrick, 2008)'
_computing_structure_solution 'SHELXS97 (Sheldrick, 2008)'
_diffrn_ambient_temperature 295(2)
_diffrn_measured_fraction_theta_full 0.998
_diffrn_measured_fraction_theta_max 0.998
_diffrn_measurement_device_type 'Bruker P4'
_diffrn_measurement_method '\w scans'
_diffrn_radiation_monochromator graphite
_diffrn_radiation_source 'fine-focus sealed tube'
_diffrn_radiation_type MoK\a
_diffrn_radiation_wavelength 0.71073
_diffrn_reflns_av_R_equivalents 0.0322
_diffrn_reflns_av_sigmaI/netI 0.0173
_diffrn_reflns_limit_h_max 9
_diffrn_reflns_limit_h_min -1
_diffrn_reflns_limit_k_max 9
_diffrn_reflns_limit_k_min -1
_diffrn_reflns_limit_l_max 1
_diffrn_reflns_limit_l_min -21
_diffrn_reflns_number 800
_diffrn_reflns_theta_full 25.00
_diffrn_reflns_theta_max 25.00
_diffrn_reflns_theta_min 2.22
_diffrn_standards_decay_% 0
_diffrn_standards_interval_count 97
_diffrn_standards_number 3
_exptl_absorpt_coefficient_mu 5.158
_exptl_absorpt_correction_T_max 1.0000
_exptl_absorpt_correction_T_min 0.3317
_exptl_absorpt_correction_type multi-scan
_exptl_absorpt_process_details '(XSCANS; Siemens, 1995)'
_exptl_crystal_colour colorless
_exptl_crystal_density_diffrn 2.415
_exptl_crystal_density_method 'not measured'
_exptl_crystal_description plate
_exptl_crystal_F_000 816
_exptl_crystal_size_max 0.6
_exptl_crystal_size_mid 0.4
_exptl_crystal_size_min 0.2
_refine_diff_density_max 0.930
_refine_diff_density_min -0.828
_refine_ls_extinction_coef 0.0148(9)
_refine_ls_extinction_expression Fc^*^=kFc[1+0.001xFc^2^\l^3^/sin(2\q)]^-1/4^
_refine_ls_extinction_method 'SHELXL97 (Sheldrick, 2008)'
_refine_ls_goodness_of_fit_ref 1.096
_refine_ls_hydrogen_treatment mixed
_refine_ls_matrix_type full
_refine_ls_number_parameters 48
_refine_ls_number_reflns 573
_refine_ls_number_restraints 0
_refine_ls_restrained_S_all 1.096
_refine_ls_R_factor_all 0.0330
_refine_ls_R_factor_gt 0.0316
_refine_ls_shift/su_max 0.001
_refine_ls_shift/su_mean 0.000
_refine_ls_structure_factor_coef Fsqd
_refine_ls_weighting_details 'calc w=1/[\s^2^(Fo^2^)+(0.0550P)^2^+3.1925P] where P=(Fo^2^+2Fc^2^)/3'
_refine_ls_weighting_scheme calc
_refine_ls_wR_factor_gt 0.0865
_refine_ls_wR_factor_ref 0.0886
_reflns_number_gt 535
_reflns_number_total 573
_reflns_threshold_expression I>2sigma(I)
_cod_data_source_file gk2275.cif
_cod_data_source_block I
_cod_original_sg_symbol_Hall '-C 2bc 2'
_cod_database_code 2226119
_cod_database_fobs_code 2226119

loop_
_symmetry_equiv_pos_as_xyz
'x, y, z'
'-x, -y+1/2, z+1/2'
'-x, y+1/2, -z+1/2'
'x, -y, -z'
'x+1/2, y+1/2, z'
'-x+1/2, -y+1, z+1/2'
'-x+1/2, y+1, -z+1/2'
'x+1/2, -y+1/2, -z'
'-x, -y, -z'
'x, y-1/2, -z-1/2'
'x, -y-1/2, z-1/2'
'-x, y, z'
'-x+1/2, -y+1/2, -z'
'x+1/2, y, -z-1/2'
'x+1/2, -y, z-1/2'
'-x+1/2, y+1/2, z'

loop_
_atom_site_type_symbol
_atom_site_label
_atom_site_fract_x
_atom_site_fract_y
_atom_site_fract_z
_atom_site_U_iso_or_equiv
_atom_site_adp_type
_atom_site_calc_flag
_atom_site_refinement_flags
_atom_site_occupancy
_atom_site_disorder_assembly
_atom_site_disorder_group
I I 0.0000 0.25315(4) 0.72128(2) 0.0462(4) Uani d S 1 . .
N N1 -0.1515(4) 0.6239(4) 0.57261(16) 0.0378(8) Uani d . 1 . .
N N2 0.0000 0.8038(8) 0.5044(4) 0.0456(13) Uani d S 1 . .
C C1 0.0000 0.4412(6) 0.6466(3) 0.0345(11) Uani d S 1 . .
C C2 -0.1488(5) 0.5037(4) 0.6200(2) 0.0367(9) Uani d . 1 . .
H H2C -0.2507 0.4604 0.6358 0.044 Uiso calc R 1 . .
C C3 0.0000 0.6791(7) 0.5508(3) 0.0343(11) Uani d S 1 . .
H H2N -0.085(7) 0.831(7) 0.485(3) 0.061(15) Uiso d . 1 . .

loop_
_atom_site_aniso_label
_atom_site_aniso_U_11
_atom_site_aniso_U_22
_atom_site_aniso_U_33
_atom_site_aniso_U_12
_atom_site_aniso_U_13
_atom_site_aniso_U_23
I 0.0388(4) 0.0504(5) 0.0495(5) 0.000 0.000 0.01869(14)
N1 0.0321(17) 0.0427(17) 0.0385(16) 0.0031(14) 0.0005(12) 0.0041(13)
N2 0.039(3) 0.053(3) 0.045(3) 0.000 0.000 0.017(3)
C1 0.038(3) 0.033(2) 0.032(2) 0.000 0.000 0.002(2)
C2 0.0329(19) 0.0406(19) 0.036(2) -0.0011(16) 0.0016(15) 0.0034(14)
C3 0.041(3) 0.035(3) 0.027(2) 0.000 0.000 0.000(2)

loop_
_atom_type_symbol
_atom_type_description
_atom_type_scat_dispersion_real
_atom_type_scat_dispersion_imag
_atom_type_scat_source
C C 0.0033 0.0016 'International Tables Vol C Tables 4.2.6.8 and 6.1.1.4'
H H 0.0000 0.0000 'International Tables Vol C Tables 4.2.6.8 and 6.1.1.4'
N N 0.0061 0.0033 'International Tables Vol C Tables 4.2.6.8 and 6.1.1.4'
I I -0.4742 1.8119 'International Tables Vol C Tables 4.2.6.8 and 6.1.1.4'

loop_
_geom_angle_atom_site_label_1
_geom_angle_atom_site_label_2
_geom_angle_atom_site_label_3
_geom_angle_site_symmetry_1
_geom_angle_site_symmetry_3
_geom_angle
_geom_angle_publ_flag
C2 N1 C3 . . 116.1(3) ?
C3 N2 H2N . . 120(4) ?
C2 C1 C2 12 . 117.4(5) ?
C2 C1 I . . 121.3(2) ?
N1 C2 C1 . . 122.2(4) ?
N1 C2 H2C . . 118.9 ?
C1 C2 H2C . . 118.9 ?
N1 C3 N1 12 . 125.9(5) ?
N1 C3 N2 12 . 117.0(2) ?

loop_
_geom_bond_atom_site_label_1
_geom_bond_atom_site_label_2
_geom_bond_site_symmetry_2
_geom_bond_distance
_geom_bond_publ_flag
I C1 . 2.088(5) ?
N1 C2 . 1.331(4) ?
N1 C3 . 1.346(4) ?
N2 C3 . 1.346(10) ?
N2 H2N . 0.79(5) ?
C1 C2 . 1.377(4) ?
C2 H2C . 0.9300 ?

loop_
_geom_hbond_atom_site_label_D
_geom_hbond_atom_site_label_H
_geom_hbond_atom_site_label_A
_geom_hbond_site_symmetry_A
_geom_hbond_distance_DH
_geom_hbond_distance_HA
_geom_hbond_distance_DA
_geom_hbond_angle_DHA
N2 H2N N1 13_466 0.79(5) 2.37(5) 3.157(4) 173(6)
